data_1519061
loop_
_publ_author_name
'D. Riou'
'P. Baltazar'
'G. Ferey'

_publ_section_title
;
 Hybrid open-frameworks: synthesis and structures of four
 vanado-alkyldiphosphonates with occluded potassium cations
;
_journal_name_full 'Solid State Sciences'
_journal_page_first 127
_journal_page_last 134
_journal_volume 2
_journal_year 1998
_chemical_formula_sum 'C2 H6 K O10 P2 V2'
_chemical_formula_weight 393
_space_group_IT_number 2
_symmetry_cell_setting triclinic
_symmetry_Int_Tables_number 2
_symmetry_space_group_name_Hall '-P 1'
_symmetry_space_group_name_H-M 'P -1'
_cell_angle_alpha 75.695(1)
_cell_angle_beta 69.178(1)
_cell_angle_gamma 80.769(1)
_cell_formula_units_Z 2
_cell_length_a 7.3807(2)
_cell_length_b 7.9984(3)
_cell_length_c 10.0641(3)
_cell_volume 536.37(3)
_diffrn_ambient_temperature 293
_diffrn_radiation_probe x-ray
_diffrn_radiation_type MoK\a
_diffrn_radiation_wavelength 0.71073
_exptl_absorpt_coefficient_mu 2.469
_exptl_crystal_density_diffrn 2.433
_refine_ls_number_reflns 2644
_refine_ls_R_factor_gt 0.0242
_refine_ls_wR_factor_gt 0.0667
_cod_data_source_file SSS-2000-2-127-134-2.cif
_cod_data_source_block MIL-3K
_cod_database_code 1519061

loop_
_symmetry_equiv_pos_site_id
_symmetry_equiv_pos_as_xyz
1 x,y,z
2 -x,-y,-z

loop_
_atom_site_label
_atom_site_type_symbol
_atom_site_thermal_displace_type
_atom_site_fract_x
_atom_site_fract_y
_atom_site_fract_z
_atom_site_occupancy
_atom_site_U_iso_or_equiv
_atom_site_calc_flag
_atom_site_refinement_flags
_atom_site_disorder_assembly
_atom_site_disorder_group
V1 V Uiso 0.25060(10) 0.48360(10) 0.73230(10) 1.000 0.0100(10) . . . .
V2 V Uiso -0.19780(10) 0.76870(10) 0.75410(10) 1.000 0.0120(10) . . . .
K K Uiso 0.16680(10) 0.67890(10) 0.36770(10) 1.000 0.0240(10) . . . .
P1 P Uiso 0.03720(10) 0.73110(10) 0.97350(10) 1.000 0.0100(10) . . . .
P2 P Uiso 0.59850(10) 0.72260(10) 0.52580(10) 1.000 0.0100(10) . . . .
O1 O Uiso 0.4011(2) 0.6565(2) 0.56230(10) 1.000 0.0130(10) . . . .
O2 O Uiso 0.2333(2) 0.3660(2) 0.58220(10) 1.000 0.0140(10) . . . .
O3 O Uiso 0.4238(2) 0.3607(2) 0.77720(10) 1.000 0.0180(10) . . . .
O4 O Uiso 0.0102(2) 0.6721(2) 0.6679(2) 1.000 0.0200(10) . . . .
O5 O Uiso -0.3530(2) 0.6948(2) 0.66620(10) 1.000 0.0200(10) . . . .
O6 O Uiso -0.1903(3) 0.9728(2) 0.6846(2) 1.000 0.0300(10) . . . .
O7W O Uiso -0.4598(2) 0.7060(3) 0.9256(2) 1.000 0.0440(10) . . . .
O8 O Uiso 0.2139(2) 0.6442(2) 0.87190(10) 1.000 0.0140(10) . . . .
O9 O Uiso -0.0116(2) 0.6381(2) 1.13280(10) 1.000 0.0150(10) . . . .
O10 O Uiso -0.1442(2) 0.7510(2) 0.92840(10) 1.000 0.0180(10) . . . .
C1 C Uiso 0.5819(3) 0.9503(2) 0.4487(2) 1.000 0.0160(10) . . . .
C2 C Uiso 0.0904(3) 0.9479(2) 0.9588(2) 1.000 0.0180(10) . . . .
H1A H Uiso 0.7047(3) 0.9967(2) 0.4286(2) 1.000 0.0190 . . . .
H1B H Uiso 0.5579(3) 0.9672(2) 0.3574(2) 1.000 0.0190 . . . .
H1W H Uiso -0.4683(3) 0.6862(2) 1.0173(2) 1.000 0.041(8) . . . .
H2A H Uiso 0.1938(3) 0.9439(2) 0.9981(2) 1.000 0.0220 . . . .
H2B H Uiso 0.1351(3) 1.0051(2) 0.8572(2) 1.000 0.0220 . . . .
H2W H Uiso -0.5539(3) 0.6781(2) 0.9229(2) 1.000 0.057(10) . . . .

loop_
_geom_angle_atom_site_label_1
_geom_angle_atom_site_label_2
_geom_angle_atom_site_label_3
_geom_angle
_geom_angle_site_symmetry_1
_geom_angle_site_symmetry_2
_geom_angle_site_symmetry_3
_geom_angle_publ_flag
O1 V1 O2 85.63(6) . . . yes
O1 V1 O3 101.27(8) . . . yes
O1 V1 O4 76.76(7) . . . yes
O1 V1 O8 91.43(6) . . . yes
O1 V1 O9 155.63(8) . . 2_567 yes
O2 V1 O3 99.56(8) . . . yes
O2 V1 O4 82.65(7) . . . yes
O2 V1 O8 165.73(8) . . . yes
O2 V1 O9 85.65(6) . . 2_567 yes
O3 V1 O4 176.97(9) . . . yes
O3 V1 O8 94.71(8) . . . yes
O3 V1 O9 102.60(8) . . 2_567 yes
O4 V1 O8 83.08(7) . . . yes
O4 V1 O9 79.58(7) . . 2_567 yes
O8 V1 O9 91.45(6) . . 2_567 yes
O4 V2 O5 96.80(8) . . . yes
O4 V2 O6 107.32(11) . . . yes
O4 V2 O7W 139.41(10) . . . yes
O4 V2 O10 96.58(9) . . . yes
O5 V2 O6 103.21(10) . . . yes
O5 V2 O7W 75.33(7) . . . yes
O5 V2 O10 145.80(7) . . . yes
O6 V2 O7W 113.26(11) . . . yes
O6 V2 O10 102.57(10) . . . yes
O7W V2 O10 74.05(7) . . . yes
O1 K O2 54.52(4) . . . yes
O1 K O4 55.03(4) . . . yes
O1 K O2 134.11(4) . . 2_566 yes
O1 K O6 85.04(6) . . 2_576 yes
O1 K O3 66.81(4) . . 2_666 yes
O2 K O4 59.16(4) . . . yes
O2 K O2 96.61(5) . . 2_566 yes
O2 K O6 137.92(6) . . 2_576 yes
O2 K O3 85.36(4) . . 2_666 yes
O2 K O4 80.09(5) 2_566 . . yes
O4 K O6 89.78(6) . . 2_576 yes
O3 K O4 121.70(5) 2_666 . . yes
O2 K O6 105.74(6) 2_566 . 2_576 yes
O2 K O3 154.29(5) 2_566 . 2_666 yes
O3 K O6 89.02(6) 2_666 . 2_576 yes
O8 P1 O9 113.16(9) . . . yes
O8 P1 O10 112.45(9) . . . yes
O8 P1 C2 107.93(10) . . . yes
O9 P1 O10 109.21(9) . . . yes
O9 P1 C2 108.19(10) . . . yes
O10 P1 C2 105.53(10) . . . yes
O1 P2 C1 107.74(10) . . . yes
O1 P2 O5 108.86(8) . . 1_655 yes
O1 P2 O2 114.55(9) . . 2_666 yes
O5 P2 C1 109.45(10) 1_655 . . yes
O2 P2 C1 108.37(9) 2_666 . . yes
O2 P2 O5 107.81(9) 2_666 . 1_655 yes
V1 O1 K 98.19(6) . . . yes
V1 O1 P2 131.26(9) . . . yes
K O1 P2 129.06(6) . . . yes
V1 O2 K 98.84(7) . . . yes
V1 O2 K 110.01(6) . . 2_566 yes
V1 O2 P2 127.29(10) . . 2_666 yes
K O2 K 83.39(5) . . 2_566 yes
K O2 P2 96.77(6) . . 2_666 yes
K O2 P2 121.65(8) 2_566 . 2_666 yes
V1 O3 K 132.68(7) . . 2_666 yes
V1 O4 V2 136.23(11) . . . yes
V1 O4 K 96.71(6) . . . yes
V2 O4 K 126.92(9) . . . yes
V2 O5 P2 143.99(9) . . 1_455 yes
V2 O6 K 165.33(12) . . 2_576 yes
V1 O8 P1 134.49(10) . . . yes
V1 O9 P1 129.96(10) 2_567 . . yes
V2 O10 P1 136.76(9) . . . yes
V2 O7W H2W 129.1(2) . . . no
H1W O7W H2W 107.4(3) . . . no
V2 O7W H1W 122.3(2) . . . no
P2 C1 C1 111.78(13) . . 2_676 yes
P1 C2 C2 111.01(15) . . 2_577 yes
P2 C1 H1A 109.29(19) . . . no
P2 C1 H1B 109.29(16) . . . no
H1A C1 H1B 107.9(2) . . . no
C1 C1 H1A 109.22(19) 2_676 . . no
C1 C1 H1B 109.3(2) 2_676 . . no
P1 C2 H2A 109.49(17) . . . no
P1 C2 H2B 109.42(17) . . . no
H2A C2 H2B 108.0(3) . . . no
C2 C2 H2A 109.44(19) 2_577 . . no
C2 C2 H2B 109.4(2) 2_577 . . no

loop_
_geom_bond_atom_site_label_1
_geom_bond_atom_site_label_2
_geom_bond_distance
_geom_bond_site_symmetry_1
_geom_bond_site_symmetry_2
_geom_bond_publ_flag
V1 O1 2.0115(15) . . yes
V1 O2 2.0152(16) . . yes
V1 O3 1.6102(17) . . yes
V1 O4 2.3060(19) . . yes
V1 O8 2.0511(16) . . yes
V1 O9 2.0243(16) . 2_567 yes
V2 O4 1.6463(19) . . yes
V2 O5 1.9079(17) . . yes
V2 O6 1.6107(19) . . yes
V2 O7W 2.117(2) . . yes
V2 O10 1.8990(14) . . yes
K O1 2.9989(16) . . yes
K O2 2.9756(16) . . yes
K O4 2.815(2) . . yes
K O2 2.8802(17) . 2_566 yes
K O6 2.7265(18) . 2_576 yes
K O3 2.8541(17) . 2_666 yes
P1 O8 1.5303(16) . . yes
P1 O9 1.5295(13) . . yes
P1 O10 1.5336(17) . . yes
P1 C2 1.7982(19) . . yes
P2 O1 1.5192(17) . . yes
P2 C1 1.7977(19) . . yes
P2 O5 1.5339(14) . 1_655 yes
P2 O2 1.5375(16) . 2_666 yes
O7W H2W 0.774(3) . . no
O7W H1W 0.878(3) . . no
C1 C1 1.539(3) . 2_676 no
C2 C2 1.537(3) . 2_577 no
C1 H1A 0.970(3) . . no
C1 H1B 0.970(3) . . no
C2 H2A 0.970(3) . . no
C2 H2B 0.970(3) . . no

loop_
_geom_hbond_atom_site_label_D
_geom_hbond_atom_site_label_H
_geom_hbond_atom_site_label_A
_geom_hbond_distance_DH
_geom_hbond_distance_HA
_geom_hbond_distance_DA
_geom_hbond_angle_DHA
_geom_hbond_site_symmetry_A
_geom_hbond_publ_flag
O7W H1W O3 0.878(3) 2.142(2) 3.005(2) 167.9(2) 2_567 yes
O7W H2W O8 0.774(3) 2.029(3) 2.789(2) 166.9(2) 1_455 yes

loop_
_geom_torsion_atom_site_label_1
_geom_torsion_atom_site_label_2
_geom_torsion_atom_site_label_3
_geom_torsion_atom_site_label_4
_geom_torsion
_geom_torsion_site_symmetry_1
_geom_torsion_site_symmetry_2
_geom_torsion_site_symmetry_3
_geom_torsion_site_symmetry_4
_geom_torsion_publ_flag
O2 V1 O1 K 39.41(6) . . . . no
O2 V1 O1 P2 -127.30(13) . . . . no
O3 V1 O1 K 138.30(7) . . . . no
O3 V1 O1 P2 -28.40(14) . . . . no
O4 V1 O1 K -44.06(6) . . . . no
O4 V1 O1 P2 149.24(13) . . . . no
O8 V1 O1 K -126.61(6) . . . . no
O8 V1 O1 P2 66.68(13) . . . . no
O9 V1 O1 K -29.93(19) 2_567 . . . no
O9 V1 O1 P2 163.37(14) 2_567 . . . no
O1 V1 O2 K -39.86(6) . . . . no
O1 V1 O2 K -126.00(7) . . . 2_566 no
O1 V1 O2 P2 65.71(11) . . . 2_666 no
O3 V1 O2 K -140.58(7) . . . . no
O3 V1 O2 K 133.28(7) . . . 2_566 no
O3 V1 O2 P2 -35.01(13) . . . 2_666 no
O4 V1 O2 K 37.33(6) . . . . no
O4 V1 O2 K -48.81(7) . . . 2_566 no
O4 V1 O2 P2 142.90(11) . . . 2_666 no
O9 V1 O2 K 117.36(6) 2_567 . . . no
O9 V1 O2 K 31.22(7) 2_567 . . 2_566 no
O9 V1 O2 P2 -137.07(11) 2_567 . . 2_666 no
O1 V1 O3 K -14.34(12) . . . 2_666 no
O2 V1 O3 K 73.07(11) . . . 2_666 no
O8 V1 O3 K -106.74(10) . . . 2_666 no
O9 V1 O3 K 160.71(9) 2_567 . . 2_666 no
O1 V1 O4 V2 -136.80(14) . . . . no
O1 V1 O4 K 47.59(6) . . . . no
O2 V1 O4 V2 135.98(14) . . . . no
O2 V1 O4 K -39.63(6) . . . . no
O8 V1 O4 V2 -43.68(14) . . . . no
O8 V1 O4 K 140.71(6) . . . . no
O9 V1 O4 V2 49.08(14) 2_567 . . . no
O9 V1 O4 K -126.53(6) 2_567 . . . no
O1 V1 O8 P1 119.96(12) . . . . no
O3 V1 O8 P1 -138.61(12) . . . . no
O4 V1 O8 P1 43.48(12) . . . . no
O9 V1 O8 P1 -35.84(13) 2_567 . . . no
O1 V1 O9 P1 -153.37(15) . . 2_567 2_567 no
O2 V1 O9 P1 137.30(13) . . 2_567 2_567 no
O3 V1 O9 P1 38.45(14) . . 2_567 2_567 no
O4 V1 O9 P1 -139.39(13) . . 2_567 2_567 no
O8 V1 O9 P1 -56.70(13) . . 2_567 2_567 no
O5 V2 O4 V1 -126.95(13) . . . . no
O5 V2 O4 K 47.60(11) . . . . no
O6 V2 O4 V1 126.90(14) . . . . no
O6 V2 O4 K -58.56(14) . . . . no
O7W V2 O4 V1 -51.6(2) . . . . no
O7W V2 O4 K 122.95(13) . . . . no
O10 V2 O4 V1 21.51(15) . . . . no
O10 V2 O4 K -163.95(9) . . . . no
O4 V2 O5 P2 -73.98(19) . . . 1_455 no
O6 V2 O5 P2 35.7(2) . . . 1_455 no
O7W V2 O5 P2 146.62(19) . . . 1_455 no
O10 V2 O5 P2 173.64(14) . . . 1_455 no
O4 V2 O10 P1 23.75(17) . . . . no
O5 V2 O10 P1 136.20(15) . . . . no
O6 V2 O10 P1 -85.69(17) . . . . no
O7W V2 O10 P1 163.40(17) . . . . no
O2 K O1 V1 -31.76(5) . . . . no
O2 K O1 P2 135.38(12) . . . . no
O4 K O1 V1 42.59(6) . . . . no
O4 K O1 P2 -150.27(13) . . . . no
O2 K O1 V1 28.64(10) 2_566 . . . no
O2 K O1 P2 -164.23(10) 2_566 . . . no
O6 K O1 V1 135.81(7) 2_576 . . . no
O6 K O1 P2 -57.06(12) 2_576 . . . no
O3 K O1 V1 -133.14(7) 2_666 . . . no
O3 K O1 P2 34.00(11) 2_666 . . . no
O1 K O2 V1 31.76(5) . . . . no
O1 K O2 K 141.06(5) . . . 2_566 no
O1 K O2 P2 -97.73(8) . . . 2_666 no
O4 K O2 V1 -35.02(6) . . . . no
O4 K O2 K 74.28(5) . . . 2_566 no
O4 K O2 P2 -164.51(9) . . . 2_666 no
O2 K O2 V1 -109.30(6) 2_566 . . . no
O2 K O2 K 0.00(5) 2_566 . . 2_566 no
O2 K O2 P2 121.21(7) 2_566 . . 2_666 no
O6 K O2 V1 13.09(11) 2_576 . . . no
O6 K O2 K 122.40(9) 2_576 . . 2_566 no
O6 K O2 P2 -116.39(10) 2_576 . . 2_666 no
O3 K O2 V1 96.47(6) 2_666 . . . no
O3 K O2 K -154.23(5) 2_666 . . 2_566 no
O3 K O2 P2 -33.02(7) 2_666 . . 2_666 no
O1 K O4 V1 -36.04(5) . . . . no
O1 K O4 V2 147.76(13) . . . . no
O2 K O4 V1 29.93(5) . . . . no
O2 K O4 V2 -146.27(12) . . . . no
O2 K O4 V1 133.84(6) 2_566 . . . no
O2 K O4 V2 -42.37(11) 2_566 . . . no
O6 K O4 V1 -120.14(7) 2_576 . . . no
O6 K O4 V2 63.66(12) 2_576 . . . no
O3 K O4 V1 -31.42(8) 2_666 . . . no
O3 K O4 V2 152.38(10) 2_666 . . . no
O1 K O2 P2 48.44(12) . . 2_566 1_455 no
O1 K O2 V1 -142.50(7) . . 2_566 2_566 no
O1 K O2 K -45.46(8) . . 2_566 2_566 no
O2 K O2 P2 93.90(9) . . 2_566 1_455 no
O2 K O2 V1 -97.04(7) . . 2_566 2_566 no
O2 K O2 K 0.00(3) . . 2_566 2_566 no
O4 K O2 P2 36.86(9) . . 2_566 1_455 no
O4 K O2 V1 -154.07(7) . . 2_566 2_566 no
O4 K O2 K -57.04(4) . . 2_566 2_566 no
O1 K O3 V1 44.04(10) . . 2_666 2_666 no
O2 K O3 V1 -9.18(11) . . 2_666 2_666 no
O4 K O3 V1 39.93(14) . . 2_666 2_666 no
O9 P1 O8 V1 101.33(13) . . . . no
O10 P1 O8 V1 -23.00(15) . . . . no
C2 P1 O8 V1 -138.98(12) . . . . no
O8 P1 O9 V1 -115.89(13) . . . 2_567 no
O10 P1 O9 V1 10.19(16) . . . 2_567 no
C2 P1 O9 V1 124.57(13) . . . 2_567 no
O8 P1 O10 V2 -25.73(18) . . . . no
O9 P1 O10 V2 -152.21(14) . . . . no
C2 P1 O10 V2 91.69(16) . . . . no
O8 P1 C2 C2 172.05(13) . . . 2_577 no
O9 P1 C2 C2 -65.16(16) . . . 2_577 no
O10 P1 C2 C2 51.63(15) . . . 2_577 no
C1 P2 O1 V1 -141.07(12) . . . . no
C1 P2 O1 K 55.98(13) . . . . no
O5 P2 O1 V1 -22.47(16) 1_655 . . . no
O5 P2 O1 K 174.57(9) 1_655 . . . no
O2 P2 O1 V1 98.28(12) 2_666 . . . no
O2 P2 O1 K -64.68(13) 2_666 . . . no
O1 P2 C1 C1 56.35(17) . . . 2_676 no
O5 P2 C1 C1 -61.87(18) 1_655 . . 2_676 no
O2 P2 C1 C1 -179.19(14) 2_666 . . 2_676 no
O1 P2 O5 V2 -158.90(16) . . 1_655 1_655 no
C1 P2 O5 V2 -41.4(2) . . 1_655 1_655 no
O1 P2 O2 K -167.90(7) . . 2_666 1_655 no
O1 P2 O2 V1 25.04(14) . . 2_666 2_666 no
O1 P2 O2 K -81.51(9) . . 2_666 2_666 no
C1 P2 O2 K 71.79(11) . . 2_666 1_655 no
C1 P2 O2 V1 -95.26(13) . . 2_666 2_666 no
C1 P2 O2 K 158.18(9) . . 2_666 2_666 no
P2 C1 C1 P2 180.00(12) . . 2_676 2_676 no
P1 C2 C2 P1 -180.00(11) . . 2_577 2_577 no
